data_7046362
loop_
_publ_author_name
'Maniaki, Diamantoula'
'Mylonas-Margaritis, Ioannis'
'Mayans, Julia'
'Savvidou, Aikaterini'
'Raptopoulou, Catherine P.'
'Bekiari, Vlasoula'
'Psycharis, Vassilis'
'Escuer, Albert'
'Perlepes, Spyros P.'

_publ_section_title
;
 Slow magnetic relaxation and luminescence properties in
 lanthanide(iii)/anil complexes.
;
_journal_issue 34
_journal_name_full 'Dalton transactions (Cambridge, England : 2003)'
_journal_page_first 11859
_journal_page_last 11872
_journal_paper_doi 10.1039/c8dt01264d
_journal_volume 47
_journal_year 2018
_chemical_formula_sum 'C28 H25 Br2 N6 O12 Sm'
_chemical_formula_weight 947.71
_space_group_crystal_system monoclinic
_space_group_IT_number 11
_space_group_name_Hall '-P 2yb'
_space_group_name_H-M_alt 'P 1 21/m 1'
_symmetry_space_group_name_Hall '-P 2yb'
_symmetry_space_group_name_H-M 'P 1 21/m 1'
_atom_sites_solution_hydrogens difmap
_audit_creation_method SHELXL-2014/6
_audit_update_record
;
2018-03-29 deposited with the CCDC.
2018-05-15 downloaded from the CCDC.
;
_cell_angle_alpha 90
_cell_angle_beta 91.7840(10)
_cell_angle_gamma 90
_cell_formula_units_Z 2
_cell_length_a 7.48050(10)
_cell_length_b 17.5672(3)
_cell_length_c 12.3748(2)
_cell_measurement_reflns_used 13543
_cell_measurement_temperature 160(2)
_cell_measurement_theta_max 27.49
_cell_measurement_theta_min 3.14
_cell_volume 1625.40(4)
_computing_cell_refinement 'CrystalClear, Rigaku MSC, 2005'
_computing_data_collection 'CrystalClear, Rigaku MSC, 2005'
_computing_data_reduction 'CrystalClear, Rigaku MSC, 2005'
_computing_structure_refinement 'SHELXL-2014/6 (Sheldrick, 2014)'
_computing_structure_solution 'SHELXL-2014/6 (Sheldrick, 2014)'
_diffrn_ambient_temperature 160(2)
_diffrn_measured_fraction_theta_full 0.995
_diffrn_measured_fraction_theta_max 0.996
_diffrn_measurement_device_type 'Rigaku R-AXIS SPIDER IPDS'
_diffrn_measurement_method '\q scans'
_diffrn_radiation_type MoK\a
_diffrn_radiation_wavelength 0.71073
_diffrn_reflns_av_R_equivalents 0.0378
_diffrn_reflns_av_unetI/netI 0.0336
_diffrn_reflns_Laue_measured_fraction_full 0.995
_diffrn_reflns_Laue_measured_fraction_max 0.996
_diffrn_reflns_limit_h_max 9
_diffrn_reflns_limit_h_min -9
_diffrn_reflns_limit_k_max 22
_diffrn_reflns_limit_k_min -22
_diffrn_reflns_limit_l_max 14
_diffrn_reflns_limit_l_min -15
_diffrn_reflns_number 14599
_diffrn_reflns_point_group_measured_fraction_full 0.995
_diffrn_reflns_point_group_measured_fraction_max 0.996
_diffrn_reflns_theta_full 25.242
_diffrn_reflns_theta_max 26.997
_diffrn_reflns_theta_min 3.139
_exptl_absorpt_coefficient_mu 4.337
_exptl_absorpt_correction_T_max 1.000
_exptl_absorpt_correction_T_min 0.505
_exptl_absorpt_correction_type empirical
_exptl_absorpt_process_details 'CrystalClear, Rigaku MSC, 2005'
_exptl_crystal_colour orange
_exptl_crystal_density_diffrn 1.936
_exptl_crystal_description parallelepiped
_exptl_crystal_F_000 926
_exptl_crystal_size_max 0.50
_exptl_crystal_size_mid 0.25
_exptl_crystal_size_min 0.10
_refine_diff_density_max 0.611
_refine_diff_density_min -0.661
_refine_diff_density_rms 0.074
_refine_ls_extinction_method none
_refine_ls_goodness_of_fit_ref 1.052
_refine_ls_hydrogen_treatment refall
_refine_ls_matrix_type full
_refine_ls_number_parameters 294
_refine_ls_number_reflns 3663
_refine_ls_number_restraints 0
_refine_ls_restrained_S_all 1.052
_refine_ls_R_factor_all 0.0210
_refine_ls_R_factor_gt 0.0190
_refine_ls_shift/su_max 0.007
_refine_ls_shift/su_mean 0.001
_refine_ls_structure_factor_coef Fsqd
_refine_ls_weighting_details 'w=1/[\s^2^(Fo^2^)+(0.0135P)^2^+0.8544P] where P=(Fo^2^+2Fc^2^)/3'
_refine_ls_weighting_scheme calc
_refine_ls_wR_factor_gt 0.0444
_refine_ls_wR_factor_ref 0.0452
_reflns_Friedel_coverage 0.000
_reflns_number_gt 3432
_reflns_number_total 3663
_reflns_threshold_expression 'I > 2\s(I)'
_cod_data_source_file c8dt01264d2.cif
_cod_data_source_block Compound3
_cod_depositor_comments 'Adding full bibliography for 7046361--7046365.cif.'
_cod_database_code 7046362
_shelx_space_group_comment
;
The symmetry employed for this shelxl refinement is uniquely defined
by the following loop, which should always be used as a source of
symmetry information in preference to the above space-group names.
They are only intended as comments.
;
_shelxl_version_number 2014/6

loop_
_space_group_symop_operation_xyz
'x, y, z'
'-x, y+1/2, -z'
'-x, -y, -z'
'x, -y-1/2, z'

loop_
_atom_site_label
_atom_site_type_symbol
_atom_site_fract_x
_atom_site_fract_y
_atom_site_fract_z
_atom_site_U_iso_or_equiv
_atom_site_adp_type
_atom_site_occupancy
_atom_site_site_symmetry_order
_atom_site_calc_flag
_atom_site_refinement_flags_posn
_atom_site_refinement_flags_adp
_atom_site_refinement_flags_occupancy
Sm1 Sm 0.15748(2) 0.2500 1.09955(2) 0.01430(5) Uani 1 2 d S T P
O1 O 0.14481(19) 0.11760(7) 1.12446(12) 0.0229(3) Uani 1 1 d . . .
N1 N 0.2402(2) 0.01860(9) 0.97368(15) 0.0202(3) Uani 1 1 d . . .
Br1 Br 0.18123(4) -0.14097(2) 1.44482(2) 0.03585(7) Uani 1 1 d . . .
C1 C 0.1565(2) 0.06183(10) 1.19414(17) 0.0187(4) Uani 1 1 d . . .
C2 C 0.1262(3) 0.07286(11) 1.30489(18) 0.0221(4) Uani 1 1 d . . .
C3 C 0.1373(3) 0.01381(11) 1.37720(19) 0.0228(4) Uani 1 1 d . . .
C4 C 0.1788(3) -0.06018(11) 1.34227(18) 0.0229(4) Uani 1 1 d . . .
C5 C 0.2110(3) -0.07408(11) 1.23690(18) 0.0213(4) Uani 1 1 d . . .
C6 C 0.2018(2) -0.01375(10) 1.16025(17) 0.0194(4) Uani 1 1 d . . .
C7 C 0.2408(3) -0.03117(11) 1.05234(17) 0.0202(4) Uani 1 1 d . . .
C8 C 0.2846(2) 0.00598(11) 0.86413(17) 0.0195(4) Uani 1 1 d . . .
C9 C 0.3618(3) -0.06170(12) 0.83048(19) 0.0250(4) Uani 1 1 d . . .
C10 C 0.4046(3) -0.06944(12) 0.7225(2) 0.0284(5) Uani 1 1 d . . .
C11 C 0.3710(3) -0.01130(13) 0.6497(2) 0.0290(5) Uani 1 1 d . . .
C12 C 0.2923(3) 0.05550(13) 0.6843(2) 0.0302(5) Uani 1 1 d . . .
C13 C 0.2499(3) 0.06439(12) 0.79126(19) 0.0257(5) Uani 1 1 d . . .
N2 N -0.1445(3) 0.2500 1.2450(2) 0.0223(5) Uani 1 2 d S T P
O2 O 0.0171(2) 0.2500 1.27860(17) 0.0193(4) Uani 1 2 d S T P
O3 O -0.1735(3) 0.2500 1.14343(19) 0.0280(5) Uani 1 2 d S T P
O4 O -0.2675(3) 0.2500 1.3086(2) 0.0355(5) Uani 1 2 d S T P
N3 N 0.4886(3) 0.2500 0.9694(2) 0.0224(5) Uani 1 2 d S T P
O5 O 0.4167(2) 0.18935(8) 1.00076(15) 0.0374(4) Uani 1 1 d . . .
O6 O 0.6177(3) 0.2500 0.9117(2) 0.0381(6) Uani 1 2 d S T P
N4 N 0.0009(3) 0.2500 0.8806(2) 0.0225(5) Uani 1 2 d S T P
O7 O 0.0225(2) 0.18914(8) 0.93492(13) 0.0328(4) Uani 1 1 d . . .
O8 O -0.0376(3) 0.2500 0.78481(19) 0.0387(6) Uani 1 2 d S T P
O1W O 0.3783(3) 0.2500 1.2435(2) 0.0271(5) Uani 1 2 d S T P
N5 N 0.3513(5) 0.2500 0.4695(3) 0.0595(10) Uani 1 2 d S T P
C14 C 0.3823(5) 0.2500 0.5588(3) 0.0422(9) Uani 1 2 d S T P
C15 C 0.4243(7) 0.2500 0.6748(3) 0.0483(10) Uani 1 2 d S T P
H1WA H 0.353(7) 0.2500 1.303(4) 0.066(17) Uiso 1 2 d S . P
H1WB H 0.475(5) 0.2500 1.245(3) 0.022(9) Uiso 1 2 d S . P
H1N H 0.211(3) 0.0644(15) 0.994(2) 0.033(7) Uiso 1 1 d . . .
H2 H 0.099(3) 0.1226(13) 1.3283(19) 0.025(6) Uiso 1 1 d . . .
H3 H 0.116(3) 0.0240(12) 1.447(2) 0.021(6) Uiso 1 1 d . . .
H5 H 0.239(3) -0.1218(13) 1.2122(19) 0.020(5) Uiso 1 1 d . . .
H7 H 0.271(3) -0.0821(13) 1.0362(19) 0.026(6) Uiso 1 1 d . . .
H9 H 0.387(3) -0.0987(16) 0.880(2) 0.040(7) Uiso 1 1 d . . .
H10 H 0.456(3) -0.1148(14) 0.697(2) 0.034(7) Uiso 1 1 d . . .
H11 H 0.399(3) -0.0186(14) 0.577(2) 0.037(7) Uiso 1 1 d . . .
H12 H 0.264(3) 0.0939(15) 0.634(2) 0.037(7) Uiso 1 1 d . . .
H13 H 0.200(3) 0.1066(14) 0.815(2) 0.027(6) Uiso 1 1 d . . .
H15A H 0.324(7) 0.2500 0.717(4) 0.074(16) Uiso 1 2 d S . P
H15B H 0.485(5) 0.298(2) 0.695(3) 0.085(12) Uiso 1 1 d . . .

loop_
_atom_site_aniso_label
_atom_site_aniso_U_11
_atom_site_aniso_U_22
_atom_site_aniso_U_33
_atom_site_aniso_U_23
_atom_site_aniso_U_13
_atom_site_aniso_U_12
Sm1 0.01560(7) 0.01110(7) 0.01615(9) 0.000 -0.00044(5) 0.000
O1 0.0315(8) 0.0148(6) 0.0225(8) 0.0038(6) 0.0044(6) 0.0008(5)
N1 0.0244(8) 0.0160(7) 0.0203(10) -0.0012(7) 0.0033(7) -0.0002(6)
Br1 0.06567(17) 0.01809(11) 0.02393(14) 0.00675(8) 0.00366(12) 0.00399(9)
C1 0.0182(9) 0.0153(8) 0.0227(11) 0.0038(7) 0.0016(8) -0.0018(7)
C2 0.0267(10) 0.0148(9) 0.0248(12) 0.0006(8) 0.0036(9) 0.0022(7)
C3 0.0260(10) 0.0221(9) 0.0206(12) 0.0011(8) 0.0057(9) 0.0007(8)
C4 0.0274(10) 0.0165(8) 0.0248(12) 0.0058(8) 0.0014(9) -0.0003(7)
C5 0.0261(10) 0.0138(8) 0.0240(12) 0.0003(8) 0.0009(8) 0.0006(7)
C6 0.0202(9) 0.0169(9) 0.0212(11) 0.0009(8) 0.0012(8) -0.0020(7)
C7 0.0223(9) 0.0164(9) 0.0221(11) -0.0013(8) 0.0012(8) -0.0006(7)
C8 0.0180(9) 0.0217(9) 0.0187(11) -0.0030(8) 0.0009(8) -0.0034(7)
C9 0.0271(10) 0.0221(10) 0.0259(13) 0.0001(9) 0.0008(9) 0.0034(8)
C10 0.0278(11) 0.0275(10) 0.0303(14) -0.0071(9) 0.0047(9) 0.0031(9)
C11 0.0303(11) 0.0365(12) 0.0205(13) -0.0052(10) 0.0047(9) -0.0027(9)
C12 0.0398(12) 0.0284(11) 0.0225(13) 0.0035(9) 0.0008(10) -0.0011(9)
C13 0.0334(11) 0.0197(9) 0.0244(12) -0.0012(8) 0.0040(9) 0.0021(8)
N2 0.0182(11) 0.0170(10) 0.0316(16) 0.000 0.0020(10) 0.000
O2 0.0138(8) 0.0202(9) 0.0239(12) 0.000 -0.0011(8) 0.000
O3 0.0207(10) 0.0363(11) 0.0265(13) 0.000 -0.0048(9) 0.000
O4 0.0197(10) 0.0506(14) 0.0368(15) 0.000 0.0083(10) 0.000
N3 0.0187(11) 0.0323(13) 0.0161(13) 0.000 -0.0014(10) 0.000
O5 0.0344(9) 0.0233(7) 0.0555(12) -0.0083(7) 0.0193(8) -0.0030(6)
O6 0.0245(11) 0.0613(15) 0.0291(14) 0.000 0.0102(10) 0.000
N4 0.0200(11) 0.0270(12) 0.0204(14) 0.000 -0.0007(10) 0.000
O7 0.0503(10) 0.0192(7) 0.0278(9) -0.0038(6) -0.0152(7) 0.0099(6)
O8 0.0507(14) 0.0502(14) 0.0146(13) 0.000 -0.0065(11) 0.000
O1W 0.0169(11) 0.0384(12) 0.0257(14) 0.000 -0.0028(10) 0.000
N5 0.0467(19) 0.098(3) 0.033(2) 0.000 -0.0025(16) 0.000
C14 0.041(2) 0.051(2) 0.035(2) 0.000 0.0039(17) 0.000
C15 0.076(3) 0.044(2) 0.025(2) 0.000 0.006(2) 0.000

loop_
_atom_type_symbol
_atom_type_description
_atom_type_scat_dispersion_real
_atom_type_scat_dispersion_imag
_atom_type_scat_source
C C 0.0033 0.0016 'International Tables Vol C Tables 4.2.6.8 and 6.1.1.4'
H H 0.0000 0.0000 'International Tables Vol C Tables 4.2.6.8 and 6.1.1.4'
N N 0.0061 0.0033 'International Tables Vol C Tables 4.2.6.8 and 6.1.1.4'
O O 0.0106 0.0060 'International Tables Vol C Tables 4.2.6.8 and 6.1.1.4'
Br Br -0.2901 2.4595 'International Tables Vol C Tables 4.2.6.8 and 6.1.1.4'
Sm Sm -0.1638 3.4418 'International Tables Vol C Tables 4.2.6.8 and 6.1.1.4'

loop_
_geom_angle_atom_site_label_1
_geom_angle_atom_site_label_2
_geom_angle_atom_site_label_3
_geom_angle
_geom_angle_site_symmetry_1
_geom_angle_site_symmetry_3
O1 Sm1 O1 164.08(7) . 4_565
O1 Sm1 O1W 86.10(4) . .
O1 Sm1 O1W 86.10(4) 4_565 .
O1 Sm1 O2 82.12(4) . .
O1 Sm1 O2 82.12(4) 4_565 .
O1W Sm1 O2 68.68(8) . .
O1 Sm1 O7 121.08(5) . 4_565
O1 Sm1 O7 70.41(5) 4_565 4_565
O1W Sm1 O7 149.73(5) . 4_565
O2 Sm1 O7 124.01(5) . 4_565
O1 Sm1 O7 70.41(5) . .
O1 Sm1 O7 121.08(5) 4_565 .
O1W Sm1 O7 149.73(5) . .
O2 Sm1 O7 124.01(6) . .
O7 Sm1 O7 50.93(7) 4_565 .
O1 Sm1 O3 85.91(4) . .
O1 Sm1 O3 85.91(4) 4_565 .
O1W Sm1 O3 119.59(9) . .
O2 Sm1 O3 50.91(7) . .
O7 Sm1 O3 78.61(6) 4_565 .
O7 Sm1 O3 78.61(6) . .
O1 Sm1 O5 120.65(5) . 4_565
O1 Sm1 O5 71.60(5) 4_565 4_565
O1W Sm1 O5 80.77(8) . 4_565
O2 Sm1 O5 140.83(5) . 4_565
O7 Sm1 O5 73.96(6) 4_565 4_565
O7 Sm1 O5 94.70(6) . 4_565
O3 Sm1 O5 149.01(5) . 4_565
O1 Sm1 O5 71.60(5) . .
O1 Sm1 O5 120.65(5) 4_565 .
O1W Sm1 O5 80.77(8) . .
O2 Sm1 O5 140.83(5) . .
O7 Sm1 O5 94.70(6) 4_565 .
O7 Sm1 O5 73.96(6) . .
O3 Sm1 O5 149.01(5) . .
O5 Sm1 O5 49.25(7) 4_565 .
O1 Sm1 N4 96.04(4) . .
O1 Sm1 N4 96.04(4) 4_565 .
O1W Sm1 N4 160.00(8) . .
O2 Sm1 N4 131.32(6) . .
O7 Sm1 N4 25.63(3) 4_565 .
O7 Sm1 N4 25.63(3) . .
O3 Sm1 N4 80.41(7) . .
O5 Sm1 N4 81.06(6) 4_565 .
O5 Sm1 N4 81.06(6) . .
O1 Sm1 N2 83.36(4) . .
O1 Sm1 N2 83.36(4) 4_565 .
O1W Sm1 N2 94.01(9) . .
O2 Sm1 N2 25.34(6) . .
O7 Sm1 N2 101.67(6) 4_565 .
O7 Sm1 N2 101.67(6) . .
O3 Sm1 N2 25.58(7) . .
O5 Sm1 N2 154.67(4) 4_565 .
O5 Sm1 N2 154.67(4) . .
N4 Sm1 N2 105.99(7) . .
O1 Sm1 N3 96.20(4) . .
O1 Sm1 N3 96.20(4) 4_565 .
O1W Sm1 N3 80.62(8) . .
O2 Sm1 N3 149.30(6) . .
O7 Sm1 N3 83.16(6) 4_565 .
O7 Sm1 N3 83.16(6) . .
O3 Sm1 N3 159.78(7) . .
O5 Sm1 N3 24.64(3) 4_565 .
O5 Sm1 N3 24.64(3) . .
N4 Sm1 N3 79.38(7) . .
N2 Sm1 N3 174.64(7) . .
C1 O1 Sm1 145.82(13) . .
C7 N1 C8 127.52(17) . .
C7 N1 H1N 113.1(17) . .
C8 N1 H1N 119.4(17) . .
O1 C1 C2 121.95(17) . .
O1 C1 C6 120.81(19) . .
C2 C1 C6 117.23(17) . .
C3 C2 C1 121.49(18) . .
C3 C2 H2 120.6(15) . .
C1 C2 H2 117.9(15) . .
C2 C3 C4 120.5(2) . .
C2 C3 H3 117.9(14) . .
C4 C3 H3 121.6(14) . .
C5 C4 C3 120.62(18) . .
C5 C4 Br1 120.57(14) . .
C3 C4 Br1 118.78(17) . .
C4 C5 C6 120.06(18) . .
C4 C5 H5 122.3(14) . .
C6 C5 H5 117.7(15) . .
C7 C6 C5 117.58(17) . .
C7 C6 C1 122.35(18) . .
C5 C6 C1 120.07(19) . .
N1 C7 C6 124.32(18) . .
N1 C7 H7 118.1(15) . .
C6 C7 H7 117.6(15) . .
C13 C8 C9 120.6(2) . .
C13 C8 N1 117.39(17) . .
C9 C8 N1 121.99(19) . .
C10 C9 C8 118.8(2) . .
C10 C9 H9 122.2(18) . .
C8 C9 H9 119.0(18) . .
C11 C10 C9 120.8(2) . .
C11 C10 H10 118.6(16) . .
C9 C10 H10 120.6(16) . .
C10 C11 C12 119.7(2) . .
C10 C11 H11 118.8(16) . .
C12 C11 H11 121.4(16) . .
C13 C12 C11 120.3(2) . .
C13 C12 H12 120.2(16) . .
C11 C12 H12 119.4(16) . .
C12 C13 C8 119.8(2) . .
C12 C13 H13 122.0(16) . .
C8 C13 H13 118.2(16) . .
O4 N2 O2 121.1(3) . .
O4 N2 O3 121.7(2) . .
O2 N2 O3 117.2(2) . .
O4 N2 Sm1 178.1(2) . .
O2 N2 Sm1 57.00(13) . .
O3 N2 Sm1 60.20(13) . .
N2 O2 Sm1 97.67(17) . .
N2 O3 Sm1 94.22(15) . .
O6 N3 O5 122.29(12) . 4_565
O6 N3 O5 122.28(12) . .
O5 N3 O5 115.4(2) 4_565 .
O6 N3 Sm1 176.7(2) . .
O5 N3 Sm1 57.75(11) 4_565 .
O5 N3 Sm1 57.75(11) . .
N3 O5 Sm1 97.61(12) . .
O8 N4 O7 122.70(12) . 4_565
O8 N4 O7 122.70(12) . .
O7 N4 O7 114.6(2) 4_565 .
O8 N4 Sm1 170.1(2) . .
O7 N4 Sm1 57.86(12) 4_565 .
O7 N4 Sm1 57.86(12) . .
N4 O7 Sm1 96.51(12) . .
Sm1 O1W H1WA 122(4) . .
Sm1 O1W H1WB 134(3) . .
H1WA O1W H1WB 104(4) . .
N5 C14 C15 179.5(5) . .
C14 C15 H15A 114(3) . .
C14 C15 H15B 109(2) . .
H15A C15 H15B 103(3) . .

loop_
_geom_bond_atom_site_label_1
_geom_bond_atom_site_label_2
_geom_bond_distance
_geom_bond_site_symmetry_2
Sm1 O1 2.3486(13) .
Sm1 O1 2.3486(13) 4_565
Sm1 O1W 2.391(2) .
Sm1 O2 2.481(2) .
Sm1 O7 2.4869(15) 4_565
Sm1 O7 2.4869(15) .
Sm1 O3 2.551(2) .
Sm1 O5 2.5568(15) 4_565
Sm1 O5 2.5568(15) .
Sm1 N4 2.918(3) .
Sm1 N2 2.932(2) .
Sm1 N3 2.996(2) .
O1 C1 1.306(2) .
N1 C7 1.308(3) .
N1 C8 1.423(3) .
N1 H1N 0.87(3) .
Br1 C4 1.904(2) .
C1 C2 1.410(3) .
C1 C6 1.436(3) .
C2 C3 1.371(3) .
C2 H2 0.95(2) .
C3 C4 1.407(3) .
C3 H3 0.91(2) .
C4 C5 1.356(3) .
C5 C6 1.423(3) .
C5 H5 0.92(2) .
C6 C7 1.409(3) .
C7 H7 0.94(2) .
C8 C13 1.385(3) .
C8 C9 1.391(3) .
C9 C10 1.391(3) .
C9 H9 0.91(3) .
C10 C11 1.379(3) .
C10 H10 0.94(3) .
C11 C12 1.386(3) .
C11 H11 0.94(3) .
C12 C13 1.379(3) .
C12 H12 0.94(3) .
C13 H13 0.89(2) .
N2 O4 1.229(3) .
N2 O2 1.266(3) .
N2 O3 1.269(3) .
N3 O6 1.219(3) .
N3 O5 1.260(2) 4_565
N3 O5 1.260(2) .
N4 O8 1.211(3) .
N4 O7 1.270(2) 4_565
N4 O7 1.271(2) .
O1W H1WA 0.76(5) .
O1W H1WB 0.72(4) .
N5 C14 1.122(5) .
C14 C15 1.461(6) .
C15 H15A 0.93(5) .
C15 H15B 0.98(4) .

loop_
_geom_hbond_atom_site_label_D
_geom_hbond_atom_site_label_H
_geom_hbond_atom_site_label_A
_geom_hbond_distance_DH
_geom_hbond_distance_HA
_geom_hbond_distance_DA
_geom_hbond_angle_DHA
_geom_hbond_site_symmetry_A
O1W H1WA N5 0.76(5) 2.06(5) 2.810(5) 166(5) 1_556
O1W H1WB O4 0.72(4) 2.06(4) 2.746(3) 159(4) 1_655
N1 H1N O1 0.87(3) 1.94(3) 2.664(2) 139(2) .
C2 H2 O2 0.95(2) 2.39(2) 3.2308(19) 147(2) .
C9 H9 O5 0.91(3) 2.59(3) 3.453(3) 157(2) 3_657
C13 H13 O7 0.89(2) 2.48(3) 3.323(3) 158(2) .
